data_7716093
loop_
_publ_author_name
'Rijwan, ?'
'Arjmand, Farukh'
'Tabassum, Sartaj'

_publ_section_title
;
 Repurposing the antihistamine drug bilastine as an anti-cancer metallic
 drug entity: synthesis and single-crystal X-ray structure analysis of
 metal-based bilastine and phen [Co(II), Cu(II) and Zn(II)] tailored
 anticancer chemotherapeutic agents against resistant cancer cells.
;
_journal_issue 24
_journal_name_full 'Dalton transactions (Cambridge, England : 2003)'
_journal_page_first 10126
_journal_page_last 10141
_journal_paper_doi 10.1039/d4dt00426d
_journal_volume 53
_journal_year 2024
_chemical_absolute_configuration unk
_chemical_formula_moiety '2(C52 H52 Co N7 O3), 2(Cl O4), 2[C3H7NO], 4[CH3OH]'
_chemical_formula_sum 'C114 H134 Cl2 Co2 N16 O20'
_chemical_formula_weight 2237.202
_space_group_crystal_system monoclinic
_space_group_IT_number 7
_space_group_name_Hall 'P -2yac'
_space_group_name_H-M_alt 'P 1 n 1'
_symmetry_Int_Tables_number 7
_audit_creation_date 2024-05-01
_audit_creation_method
;
Olex2 1.5
(compiled 2024.02.16 svn.r378c4104 for OlexSys, GUI svn.r6928)
;
_audit_update_record
;
2024-05-02 deposited with the CCDC.	2024-05-07 downloaded from the CCDC.
;
_cell_angle_alpha 90
_cell_angle_beta 111.999(8)
_cell_angle_gamma 90
_cell_formula_units_Z 1
_cell_length_a 13.8983(10)
_cell_length_b 13.9966(10)
_cell_length_c 15.2105(10)
_cell_measurement_reflns_used 18408
_cell_measurement_temperature 293(2)
_cell_measurement_theta_max 23.8930
_cell_measurement_theta_min 2.0410
_cell_volume 2743.4(4)
_computing_cell_refinement 'CrysAlisPro 1.171.40.82a (Rigaku OD, 2020)'
_computing_data_collection 'CrysAlisPro 1.171.40.82a (Rigaku OD, 2020)'
_computing_data_reduction 'CrysAlisPro 1.171.40.82a (Rigaku OD, 2020)'
_computing_molecular_graphics 'Olex2 1.5 (Dolomanov et al., 2009)'
_computing_publication_material 'Olex2 1.5 (Dolomanov et al., 2009)'
_computing_structure_refinement 'olex2.refine 1.5 (Bourhis et al., 2015)'
_diffrn_ambient_temperature 293(2)
_diffrn_detector 'Hybrid Pixel Array Detector'
_diffrn_detector_area_resol_mean 10.0000
_diffrn_detector_type HyPix3000
_diffrn_measured_fraction_theta_full 0.9996
_diffrn_measured_fraction_theta_max 0.9509
_diffrn_measurement_details
;
List of Runs (angles in degrees, time in seconds):

  # Type    Start    End  Width  t~exp~   \w     \q     \k     \f   Frames
#--------------------------------------------------------------------------
  1  \w    -10.00  83.00   0.50   11.83    --   10.55  19.00 -60.00  186
  2  \w     -5.00  77.00   0.50   11.83    --   10.55  37.00 120.00  164
  3  \w     -5.00  46.00   0.50   11.83    --   10.55 -99.00 -60.00  102
  4  \w     20.00  71.00   0.50   11.83    --   10.55-140.00 -24.00  102
  5  \w     -5.00  22.00   0.50   11.83    --  -11.09 -99.00-180.00   54
  6  \w    -23.00  18.00   0.50   11.83    --  -11.09 -99.00-150.00   82
  7  \w    -15.00  24.00   0.50   11.83    --  -11.09 -99.00 -30.00   78
  8  \w    -18.00  46.00   0.50   11.83    --   10.55 -99.00  30.00  128
  9  \w     14.00  64.00   0.50   11.83    --   10.55-129.00 148.00  100
 10  \w    -11.00  15.00   0.50   11.83    --  -11.09 -99.00  60.00   52
 11  \w    -19.00  21.00   0.50   11.83    --  -11.09 -99.00 120.00   80
 12  \w    -21.00   4.00   0.50   11.83    --  -11.09 -37.00  60.00   50
 13  \w    -37.00   4.00   0.50   11.83    --  -11.09 -19.00  90.00   82
 14  \w    -23.00  48.00   0.50   11.83    --  -11.09  37.00  60.00  142
 15  \w    -26.00  55.00   0.50   11.83    --  -11.09  37.00 -90.00  162
 16  \w    -46.00  18.00   0.50   11.83    --   10.55 -37.00 -60.00  128
 17  \w    -66.00 -41.00   0.50   11.83    --  -11.09 -37.00  60.00   50
 18  \w    -82.00 -51.00   0.50   11.83    --  -11.09 -19.00  90.00   62
;
_diffrn_measurement_device 'four-circle diffractometer'
_diffrn_measurement_device_type 'XtaLAB Synergy, Dualflex, HyPix3000'
_diffrn_measurement_method '\w scans'
_diffrn_orient_matrix_type 'CrysAlisPro convention (1999,Acta A55,543-557)'
_diffrn_orient_matrix_UB_11 0.0039320000
_diffrn_orient_matrix_UB_12 -0.0503946000
_diffrn_orient_matrix_UB_13 -0.0018933000
_diffrn_orient_matrix_UB_21 -0.0221928000
_diffrn_orient_matrix_UB_22 -0.0046588000
_diffrn_orient_matrix_UB_23 0.0348280000
_diffrn_orient_matrix_UB_31 -0.0502837000
_diffrn_orient_matrix_UB_32 -0.0018909000
_diffrn_orient_matrix_UB_33 -0.0362421000
_diffrn_radiation_monochromator mirror
_diffrn_radiation_probe x-ray
_diffrn_radiation_type 'Mo K\a'
_diffrn_radiation_wavelength 0.71073
_diffrn_reflns_av_R_equivalents 0.0579
_diffrn_reflns_av_unetI/netI 0.0597
_diffrn_reflns_Laue_measured_fraction_full 0.9996
_diffrn_reflns_Laue_measured_fraction_max 0.9509
_diffrn_reflns_limit_h_max 17
_diffrn_reflns_limit_h_min -17
_diffrn_reflns_limit_k_max 17
_diffrn_reflns_limit_k_min -18
_diffrn_reflns_limit_l_max 19
_diffrn_reflns_limit_l_min -19
_diffrn_reflns_number 40566
_diffrn_reflns_point_group_measured_fraction_full 0.9723
_diffrn_reflns_point_group_measured_fraction_max 0.8996
_diffrn_reflns_theta_full 25.2417
_diffrn_reflns_theta_max 27.38
_diffrn_reflns_theta_min 2.05
_diffrn_source 'micro-focus sealed X-ray tube'
_diffrn_source_type 'PhotonJet (Mo) X-ray Source'
_exptl_absorpt_coefficient_mu 0.428
_exptl_absorpt_correction_T_max 1.00000
_exptl_absorpt_correction_T_min 0.80336
_exptl_absorpt_correction_type multi-scan
_exptl_absorpt_process_details
;
CrysAlisPro 1.171.40.82a (Rigaku Oxford Diffraction, 2020)
Empirical absorption correction using spherical harmonics,
implemented in SCALE3 ABSPACK scaling algorithm.
;
_exptl_crystal_colour pink
_exptl_crystal_density_diffrn 1.354
_exptl_crystal_description block
_exptl_crystal_F_000 1179.774
_exptl_crystal_size_max 0.35
_exptl_crystal_size_mid 0.25
_exptl_crystal_size_min 0.19
_refine_diff_density_max 0.5625
_refine_diff_density_min -0.4737
_refine_diff_density_rms 0.0556
_refine_ls_abs_structure_details 'Hooft, R.W.W., Straver, L.H., Spek, A.L. (2010). J. Appl. Cryst., 43, 665-668.'
_refine_ls_abs_structure_Flack 0.078(9)
_refine_ls_d_res_high 0.7727
_refine_ls_d_res_low 9.9345
_refine_ls_goodness_of_fit_ref 0.9623
_refine_ls_hydrogen_treatment constr
_refine_ls_matrix_type full
_refine_ls_number_constraints 102
_refine_ls_number_parameters 619
_refine_ls_number_reflns 11191
_refine_ls_number_restraints 4
_refine_ls_restrained_S_all 0.9622
_refine_ls_R_factor_all 0.0864
_refine_ls_R_factor_gt 0.0550
_refine_ls_shift/su_max -0.0050
_refine_ls_shift/su_mean 0.0001
_refine_ls_structure_factor_coef Fsqd
_refine_ls_weighting_details 'w=1/[\s^2^(Fo^2^)+(0.0811P)^2^] where P=(Fo^2^+2Fc^2^)/3'
_refine_ls_weighting_scheme calc
_refine_ls_wR_factor_gt 0.1345
_refine_ls_wR_factor_ref 0.1506
_reflns_Friedel_coverage 0.848
_reflns_limit_h_max 17
_reflns_limit_h_min -17
_reflns_limit_k_max 18
_reflns_limit_k_min -17
_reflns_limit_l_max 19
_reflns_limit_l_min -19
_reflns_number_gt 7065
_reflns_number_total 11191
_reflns_threshold_expression I>=2u(I)
_cod_data_source_file d4dt00426d2.cif
_cod_data_source_block R1E
_cod_depositor_comments 'Adding full bibliography for 7716091--7716093.cif.'
_cod_original_sg_symbol_Hall ' P -2yac'
_cod_database_code 7716093
_chemical_oxdiff_formula 'C88 H94 Co2 N22 O12 Cl1 '
_olex2_refinement_description
;
1. Fixed Uiso
 At 1.2 times of:
  All C(H) groups, All C(H,H) groups, All C(H,H,H,H) groups
 At 1.5 times of:
  All C(H,H,H) groups
2. Restrained distances
 C020-N00E
 1.64 with sigma of 0.02
 C01Y-C020
 1.43 with sigma of 0.02
3. Uiso/Uaniso restraints and constraints
Uanis(C01T) = Uanis(C01N) = Uanis(C1) = Uanis(C016) = Uanis(C00Z)
4. Others
 Fixed Sof: O00X(0.85) H(0.15) Ha(0.15) H01x(0.85) H01y(0.85) Hb(0.15)
 Hc(0.15) H01z(0.85) Hd(0.85) C01Y(0.65) H01(0.65) He(0.65) C020(0.65)
 H02a(0.65) H02b(0.65) C3(0.35) H3a(0.35) H3b(0.35) C2(0.35) H2a(0.35)
 H2b(0.35) O9(0.15)
5.a Ternary CH refined with riding coordinates:
 C00S(H00S)
5.b Secondary CH2 refined with riding coordinates:
 C010(H01a,H01b), C01G(H01k,H01l), C01K(H01n,H01o), C01L(H01p,H01q), C01S(H01u,
 H01v), C01U(H,Ha), C01U(H01x,H01y), C01X(Hb,Hc), C01X(H01z,Hd), C01Y(H01,He),
 C020(H02a,H02b), C3(H3a,H3b), C2(H2a,H2b)
5.c Aromatic/amide H refined with riding coordinates:
 C00H(H00H), C00L(H00L), C00M(H00M), C00O(H00O), C00Q(H00Q), C00R(H00R),
 C00Y(H00Y), C00Z(H00Z), C011(H011), C012(H012), C016(H016), C017(H017),
 C018(H018), C019(H019), C01A(H01f), C01B(H01g), C01C(H01h), C01D(H01i),
 C01F(H01j), C01J(H01m), C01M(H01r), C01N(H01s), C01O(H01t), C01T(H01w)
5.d Idealised Me refined as rotating group:
 C00U(H00a,H00b,H00c), C015(H01c,H01d,H01e), C01Z(H1,Hf,Hg)
;
_smtbx_masks_void_probe_radius 1.2
_smtbx_masks_void_truncation_radius 1.2
_olex2_submission_special_instructions 'No special instructions were received'
_oxdiff_exptl_absorpt_empirical_details
;
Empirical correction (ABSPACK) includes:
- Absorption correction using spherical harmonics
- Frame scaling
;
_oxdiff_exptl_absorpt_empirical_full_max 1.199
_oxdiff_exptl_absorpt_empirical_full_min 0.741

loop_
_space_group_symop_id
_space_group_symop_operation_xyz
1 x,y,z
2 x+1/2,-y,z+1/2

loop_
_atom_site_label
_atom_site_type_symbol
_atom_site_fract_x
_atom_site_fract_y
_atom_site_fract_z
_atom_site_U_iso_or_equiv
_atom_site_adp_type
_atom_site_occupancy
_atom_site_refinement_flags_posn
_atom_site_refinement_flags_occupancy
_atom_site_disorder_group
Co01 Co 0.67920(5) 0.04708(3) 0.93737(4) 0.05441(15) Uani 1.000000 . . .
O004 O 0.5975(2) 0.1801(2) 0.89368(19) 0.0624(8) Uani 1.000000 . . .
N005 N 0.6374(3) 0.0343(3) 1.0555(3) 0.0588(10) Uani 1.000000 . . .
C006 C 0.7011(4) -0.0253(3) 1.1229(3) 0.0591(12) Uani 1.000000 . . .
N007 N 0.5609(3) -0.0418(2) 0.8459(3) 0.0588(10) Uani 1.000000 . . .
O008 O 0.7627(2) 0.1786(2) 0.9789(2) 0.0607(8) Uani 1.000000 . . .
N009 N 0.7994(3) -0.0459(2) 1.0251(3) 0.0531(9) Uani 1.000000 . . .
N00A N 0.4167(3) 0.5889(3) 0.0183(2) 0.0697(10) Uani 1.000000 . . .
N00B N 0.3785(3) 0.4341(3) 0.0218(2) 0.0650(9) Uani 1.000000 . . .
C00C C 0.6845(4) -0.0461(4) 1.2088(3) 0.0717(15) Uani 1.000000 . . .
C00D C 0.5672(3) -0.0575(3) 0.7625(3) 0.0519(11) Uani 1.000000 . . .
N00E N 0.5037(3) 0.4168(3) 0.3604(3) 0.0864(13) Uani 1.000000 D . .
C00F C 0.4947(4) -0.1126(4) 0.6880(3) 0.0679(13) Uani 1.000000 . . .
C00G C 0.4153(3) 0.5089(3) 0.0723(3) 0.0590(11) Uani 1.000000 . . .
C00H C 0.9552(4) -0.1357(4) 1.0790(4) 0.0712(13) Uani 1.000000 . . .
H00H H 1.0124(4) -0.1572(4) 1.0670(4) 0.0855(16) Uiso 1.000000 R . .
C00I C 0.6783(4) 0.2249(3) 0.9334(3) 0.0538(8) Uani 1.000000 . . .
N00K N 0.7212(3) 0.0355(2) 0.8177(3) 0.0571(10) Uani 1.000000 . . .
C00L C 0.9462(4) -0.1581(4) 1.1607(4) 0.0790(15) Uani 1.000000 . . .
H00L H 0.9954(4) -0.1964(4) 1.2050(4) 0.0948(17) Uiso 1.000000 R . .
C00M C 0.5990(4) -0.0028(4) 1.2201(4) 0.0791(14) Uani 1.000000 . . .
H00M H 0.5854(4) -0.0134(4) 1.2747(4) 0.0949(17) Uiso 1.000000 R . .
C00N C 0.6797(4) 0.3331(3) 0.9272(3) 0.0565(9) Uani 1.000000 . . .
C00O C 0.4773(4) -0.0761(4) 0.8589(3) 0.0634(12) Uani 1.000000 . . .
H00O H 0.4706(4) -0.0644(4) 0.9165(3) 0.0761(14) Uiso 1.000000 R . .
C00P C 0.8595(3) -0.1219(3) 1.1788(3) 0.0599(12) Uani 1.000000 . . .
C00Q C 0.8788(4) -0.0799(4) 1.0100(4) 0.0722(13) Uani 1.000000 . . .
H00Q H 0.8857(4) -0.0673(4) 0.9526(4) 0.0866(16) Uiso 1.000000 R . .
C00R C 0.5090(4) -0.1265(4) 0.6037(4) 0.0856(17) Uani 1.000000 . . .
H00R H 0.4629(4) -0.1656(4) 0.5576(4) 0.103(2) Uiso 1.000000 R . .
C00S C 0.4555(4) 0.5089(4) 0.1781(3) 0.0691(13) Uani 1.000000 . . .
H00S H 0.4805(4) 0.5734(4) 0.2001(3) 0.0829(15) Uiso 1.000000 R . .
C00T C 0.6398(3) 0.3595(3) 0.8214(3) 0.0572(10) Uani 1.000000 . . .
C00U C 0.7893(3) 0.3747(4) 0.9748(3) 0.0719(12) Uani 1.000000 . . .
H00a H 0.8360(6) 0.3420(16) 0.9519(18) 0.1078(18) Uiso 1.000000 GR . .
H00b H 0.7882(6) 0.4415(6) 0.960(2) 0.1078(18) Uiso 1.000000 GR . .
H00c H 0.8122(11) 0.367(2) 1.0423(4) 0.1078(18) Uiso 1.000000 GR . .
C00V C 0.7880(4) -0.0659(3) 1.1089(3) 0.0550(11) Uani 1.000000 . . .
C00W C 0.3539(3) 0.4596(4) -0.0723(3) 0.0670(12) Uani 1.000000 . . .
O00X O 0.5751(4) 0.6928(4) -0.0199(3) 0.1150(16) Uani 0.850000 . P 1
C00Y C 0.5563(4) 0.0743(4) 1.0687(3) 0.0660(12) Uani 1.000000 . . .
H00Y H 0.5132(4) 0.1156(4) 1.0230(3) 0.0792(15) Uiso 1.000000 R . .
C00Z C 0.6859(4) 0.3194(4) 0.7638(3) 0.0975(8) Uani 1.000000 . . .
H00Z H 0.7436(4) 0.2802(4) 0.7902(3) 0.1170(10) Uiso 1.000000 R . .
C010 C 0.5452(4) 0.4406(4) 0.2190(3) 0.0827(15) Uani 1.000000 . . .
H01a H 0.5995(4) 0.4579(4) 0.1964(3) 0.0992(18) Uiso 1.000000 R . .
H01b H 0.5222(4) 0.3765(4) 0.1969(3) 0.0992(18) Uiso 1.000000 R . .
C011 C 0.8405(4) -0.1417(4) 1.2630(3) 0.0772(15) Uani 1.000000 . . .
H011 H 0.8869(4) -0.1797(4) 1.3100(3) 0.0927(18) Uiso 1.000000 R . .
C012 C 0.5890(4) -0.0847(5) 0.5858(3) 0.0817(15) Uani 1.000000 . . .
H012 H 0.5934(4) -0.0909(5) 0.5265(3) 0.0981(18) Uiso 1.000000 R . .
C013 C 0.6548(3) -0.0167(4) 0.7456(3) 0.0545(11) Uani 1.000000 . . .
C014 C 0.3777(3) 0.5563(4) -0.0748(3) 0.0678(12) Uani 1.000000 . . .
C015 C 0.6116(4) 0.3697(4) 0.9781(3) 0.0768(13) Uani 1.000000 . . .
H01c H 0.615(2) 0.4382(4) 0.981(2) 0.1152(19) Uiso 1.000000 GR . .
H01d H 0.5412(6) 0.350(2) 0.9439(13) 0.1152(19) Uiso 1.000000 GR . .
H01e H 0.6354(17) 0.344(2) 1.0410(9) 0.1152(19) Uiso 1.000000 GR . .
C016 C 0.6473(4) 0.3370(4) 0.6680(3) 0.0975(8) Uani 1.000000 . . .
H016 H 0.6803(4) 0.3098(4) 0.6310(3) 0.1170(10) Uiso 1.000000 R . .
C017 C 0.7585(4) -0.1069(4) 1.2753(3) 0.0734(14) Uani 1.000000 . . .
H017 H 0.7482(4) -0.1230(4) 1.3305(3) 0.0881(17) Uiso 1.000000 R . .
C018 C 0.3136(3) 0.4085(5) -0.1551(3) 0.0906(16) Uani 1.000000 . . .
H018 H 0.2965(3) 0.3443(5) -0.1549(3) 0.1087(19) Uiso 1.000000 R . .
C019 C 0.3990(4) -0.1291(4) 0.7895(4) 0.0771(15) Uani 1.000000 . . .
H019 H 0.3419(4) -0.1516(4) 0.8011(4) 0.0925(18) Uiso 1.000000 R . .
C01A C 0.7973(4) 0.0767(4) 0.8014(4) 0.0756(14) Uani 1.000000 . . .
H01f H 0.8416(4) 0.1160(4) 0.8487(4) 0.0908(17) Uiso 1.000000 R . .
C01B C 0.4087(4) -0.1467(3) 0.7054(3) 0.0674(13) Uani 1.000000 . . .
H01g H 0.3578(4) -0.1817(3) 0.6589(3) 0.0809(15) Uiso 1.000000 R . .
C01C C 0.8168(4) 0.0665(4) 0.7199(4) 0.0787(15) Uani 1.000000 . . .
H01h H 0.8742(4) 0.0954(4) 0.7136(4) 0.0944(18) Uiso 1.000000 R . .
C01D C 0.3638(4) 0.6037(5) -0.1579(4) 0.0848(16) Uani 1.000000 . . .
H01i H 0.3815(4) 0.6677(5) -0.1588(4) 0.1017(19) Uiso 1.000000 R . .
C01F C 0.2993(4) 0.4561(6) -0.2397(3) 0.103(2) Uani 1.000000 . . .
H01j H 0.2741(4) 0.4226(6) -0.2966(3) 0.124(3) Uiso 1.000000 R . .
C01G C 0.4519(5) 0.6829(3) 0.0495(4) 0.0974(18) Uani 1.000000 . . .
H01k H 0.4373(5) 0.6969(3) 0.1057(4) 0.117(2) Uiso 1.000000 R . .
H01l H 0.4130(5) 0.7279(3) 0.0007(4) 0.117(2) Uiso 1.000000 R . .
C01I C 0.6659(4) -0.0311(4) 0.6597(3) 0.0642(13) Uani 1.000000 . . .
C01J C 0.5352(5) 0.0554(4) 1.1494(4) 0.0858(17) Uani 1.000000 . . .
H01m H 0.4771(5) 0.0826(4) 1.1557(4) 0.103(2) Uiso 1.000000 R . .
C01K C 0.3722(4) 0.4842(4) 0.2154(3) 0.0796(15) Uani 1.000000 . . .
H01n H 0.3440(4) 0.4217(4) 0.1918(3) 0.0956(18) Uiso 1.000000 R . .
H01o H 0.3164(4) 0.5304(4) 0.1920(3) 0.0956(18) Uiso 1.000000 R . .
C01L C 0.5888(4) 0.4415(4) 0.3257(3) 0.0893(16) Uani 1.000000 . . .
H01p H 0.6164(4) 0.5043(4) 0.3486(3) 0.107(2) Uiso 1.000000 R . .
H01q H 0.6447(4) 0.3955(4) 0.3496(3) 0.107(2) Uiso 1.000000 R . .
C01M C 0.3217(5) 0.5505(6) -0.2404(4) 0.0988(18) Uani 1.000000 . . .
H01r H 0.3082(5) 0.5805(6) -0.2983(4) 0.119(2) Uiso 1.000000 R . .
C01N C 0.5555(4) 0.4183(4) 0.7800(3) 0.0975(8) Uani 1.000000 . . .
H01s H 0.5242(4) 0.4478(4) 0.8172(3) 0.1170(10) Uiso 1.000000 R . .
C01O C 0.7496(4) 0.0124(5) 0.6481(4) 0.0886(16) Uani 1.000000 . . .
H01t H 0.7602(4) 0.0050(5) 0.5916(4) 0.106(2) Uiso 1.000000 R . .
C01S C 0.4147(4) 0.4834(5) 0.3243(4) 0.0919(18) Uani 1.000000 . . .
H01u H 0.4367(4) 0.5473(5) 0.3483(4) 0.110(2) Uiso 1.000000 R . .
H01v H 0.3606(4) 0.4635(5) 0.3462(4) 0.110(2) Uiso 1.000000 R . .
C01T C 0.5173(4) 0.4336(4) 0.6829(3) 0.0975(8) Uani 1.000000 . . .
H01w H 0.4595(4) 0.4726(4) 0.6557(3) 0.1170(10) Uiso 1.000000 R . .
C01U C 0.6756(7) 0.6999(8) -0.0152(6) 0.152(4) Uani 1.000000 . . .
H H 0.7471(7) 0.7045(8) 0.0287(6) 0.183(4) Uiso 0.150000 R P 2
Ha H 0.6448(7) 0.7618(8) -0.0139(6) 0.183(4) Uiso 0.150000 R P 2
H01x H 0.7168(7) 0.6490(8) 0.0246(6) 0.183(4) Uiso 0.850000 R P 1
H01y H 0.7048(7) 0.7603(8) 0.0139(6) 0.183(4) Uiso 0.850000 R P 1
C01X C 0.5669(5) 0.6979(5) 0.0722(5) 0.121(2) Uani 1.000000 . . .
Hb H 0.5753(5) 0.7651(5) 0.0611(5) 0.145(3) Uiso 0.150000 R P 2
Hc H 0.6013(5) 0.6880(5) 0.1400(5) 0.145(3) Uiso 0.150000 R P 2
H01z H 0.5896(5) 0.7597(5) 0.1016(5) 0.145(3) Uiso 0.850000 R P 1
Hd H 0.6080(5) 0.6483(5) 0.1141(5) 0.145(3) Uiso 0.850000 R P 1
C01Y C 0.4993(6) 0.3893(9) 0.5173(6) 0.100(3) Uani 0.650000 D P 1
H01 H 0.4355(6) 0.4256(9) 0.5012(6) 0.120(4) Uiso 0.650000 R P 1
He H 0.4820(6) 0.3238(9) 0.4963(6) 0.120(4) Uiso 0.650000 R P 1
C01Z C 0.6816(7) 0.6938(7) -0.1092(8) 0.185(4) Uani 1.000000 . . .
H1 H 0.619(3) 0.666(6) -0.1532(17) 0.278(6) Uiso 1.000000 GR . .
Hf H 0.691(7) 0.7566(10) -0.130(3) 0.278(6) Uiso 1.000000 GR . .
Hg H 0.739(4) 0.654(5) -0.1058(16) 0.278(6) Uiso 1.000000 GR . .
C020 C 0.5660(6) 0.4313(7) 0.4731(6) 0.073(2) Uani 0.650000 D P 1
H02a H 0.6326(6) 0.3990(7) 0.4939(6) 0.087(3) Uiso 0.650000 R P 1
H02b H 0.5775(6) 0.4986(7) 0.4886(6) 0.087(3) Uiso 0.650000 R P 1
Cl1 Cl 0.68706(13) 0.16057(13) 0.42650(10) 0.1132(5) Uani 1.000000 . . .
O6 O 0.6749(4) 0.2108(4) 0.3434(3) 0.159(2) Uani 1.000000 . . .
O4 O 0.7694(5) 0.0920(6) 0.4444(4) 0.197(3) Uani 1.000000 . . .
O3 O 0.5958(4) 0.1158(5) 0.4178(4) 0.172(2) Uani 1.000000 . . .
O5 O 0.7125(5) 0.2228(6) 0.5010(4) 0.212(3) Uani 1.000000 . . .
C1 C 0.5625(4) 0.3928(5) 0.6257(3) 0.0975(8) Uani 1.000000 . . .
C3 C 0.5144(11) 0.3787(13) 0.4591(8) 0.082(5) Uani 0.350000 . P 2
H3a H 0.4465(11) 0.3630(13) 0.4592(8) 0.098(6) Uiso 0.350000 R P 2
H3b H 0.5563(11) 0.3211(13) 0.4737(8) 0.098(6) Uiso 0.350000 R P 2
C2 C 0.5651(11) 0.4547(13) 0.5328(8) 0.106(7) Uani 0.350000 . P 2
H2a H 0.5242(11) 0.5128(13) 0.5219(8) 0.127(9) Uiso 0.350000 R P 2
H2b H 0.6352(11) 0.4694(13) 0.5378(8) 0.127(9) Uiso 0.350000 R P 2
O9 O 0.6317(8) 0.642(2) 0.0250(8) 0.120(11) Uani 0.150000 . P 2

loop_
_atom_site_aniso_label
_atom_site_aniso_U_11
_atom_site_aniso_U_22
_atom_site_aniso_U_33
_atom_site_aniso_U_12
_atom_site_aniso_U_13
_atom_site_aniso_U_23
Co01 0.0601(3) 0.0625(3) 0.0410(2) 0.0006(3) 0.01929(19) 0.0014(3)
O004 0.0573(19) 0.077(2) 0.0482(17) -0.0078(16) 0.0143(15) 0.0015(15)
N005 0.061(2) 0.077(3) 0.047(2) -0.0013(19) 0.029(2) 0.0037(18)
C006 0.074(3) 0.055(3) 0.045(2) -0.021(2) 0.018(2) -0.001(2)
N007 0.070(3) 0.054(2) 0.047(2) 0.0032(18) 0.016(2) 0.0105(16)
O008 0.0527(17) 0.0582(19) 0.0623(18) 0.0036(14) 0.0113(15) 0.0016(15)
N009 0.052(2) 0.063(2) 0.049(2) 0.0038(16) 0.0241(18) 0.0032(16)
N00A 0.084(3) 0.068(3) 0.055(2) 0.003(2) 0.0241(19) 0.0109(19)
N00B 0.072(2) 0.066(2) 0.053(2) 0.0003(18) 0.0191(17) 0.0049(18)
C00C 0.092(4) 0.078(3) 0.052(3) -0.032(3) 0.035(3) -0.011(2)
C00D 0.052(3) 0.055(3) 0.046(2) -0.0016(19) 0.016(2) 0.0026(19)
N00E 0.112(3) 0.093(3) 0.052(2) 0.037(3) 0.028(2) 0.017(2)
C00F 0.069(3) 0.071(3) 0.054(3) 0.006(3) 0.012(2) -0.006(2)
C00G 0.070(3) 0.051(2) 0.052(2) 0.010(2) 0.018(2) 0.004(2)
C00H 0.068(3) 0.070(3) 0.067(3) 0.009(3) 0.016(3) -0.006(3)
C00I 0.0555(19) 0.070(2) 0.0340(15) -0.009(3) 0.0145(14) -0.009(2)
N00K 0.063(2) 0.052(2) 0.052(2) -0.0120(18) 0.016(2) -0.0019(16)
C00L 0.069(3) 0.071(3) 0.078(4) -0.010(3) 0.005(3) 0.003(3)
C00M 0.096(4) 0.091(4) 0.064(3) -0.008(3) 0.047(3) -0.001(3)
C00N 0.062(2) 0.064(2) 0.044(2) -0.011(3) 0.0192(17) -0.008(2)
C00O 0.064(3) 0.068(3) 0.052(3) -0.006(2) 0.014(2) 0.009(2)
C00P 0.063(3) 0.055(3) 0.050(3) -0.010(2) 0.009(2) -0.002(2)
C00Q 0.079(3) 0.079(3) 0.075(3) 0.019(3) 0.047(3) 0.014(3)
C00R 0.086(4) 0.091(4) 0.057(3) 0.014(3) 0.001(3) -0.019(3)
C00S 0.089(4) 0.074(3) 0.045(2) 0.008(3) 0.026(2) 0.006(2)
C00T 0.061(2) 0.056(2) 0.051(2) 0.0012(19) 0.0166(18) 0.0012(18)
C00U 0.068(3) 0.079(3) 0.062(3) -0.009(2) 0.018(2) -0.002(2)
C00V 0.063(3) 0.049(3) 0.046(2) -0.015(2) 0.013(2) 0.0009(19)
C00W 0.053(2) 0.093(4) 0.051(2) -0.004(2) 0.0154(19) -0.001(2)
O00X 0.100(4) 0.138(5) 0.099(4) -0.035(3) 0.027(3) 0.005(3)
C00Y 0.066(3) 0.077(3) 0.061(3) 0.002(3) 0.031(2) -0.008(3)
C00Z 0.1141(19) 0.126(2) 0.0567(12) 0.0537(16) 0.0368(13) 0.0144(13)
C010 0.079(3) 0.113(4) 0.053(3) 0.009(3) 0.022(2) 0.006(3)
C011 0.076(3) 0.089(4) 0.059(3) -0.019(3) 0.017(3) 0.024(3)
C012 0.078(3) 0.114(4) 0.054(3) 0.000(3) 0.025(3) -0.016(3)
C013 0.052(2) 0.075(3) 0.036(2) 0.005(2) 0.016(2) 0.004(2)
C014 0.065(3) 0.086(4) 0.048(2) 0.006(2) 0.017(2) -0.005(2)
C015 0.099(3) 0.076(3) 0.061(3) 0.012(3) 0.036(2) 0.005(2)
C016 0.1141(19) 0.126(2) 0.0567(12) 0.0537(16) 0.0368(13) 0.0144(13)
C017 0.091(4) 0.083(4) 0.039(2) -0.019(3) 0.017(2) 0.014(2)
C018 0.065(3) 0.130(5) 0.068(3) -0.002(3) 0.015(2) -0.014(3)
C019 0.065(3) 0.077(4) 0.081(4) -0.002(3) 0.018(3) 0.007(3)
C01A 0.072(3) 0.089(4) 0.074(3) -0.023(3) 0.037(3) -0.021(3)
C01B 0.064(3) 0.060(3) 0.064(3) -0.007(2) 0.008(2) 0.000(2)
C01C 0.081(4) 0.086(4) 0.081(4) -0.009(3) 0.044(3) -0.002(3)
C01D 0.084(3) 0.108(4) 0.061(3) -0.010(3) 0.025(3) 0.020(3)
C01F 0.069(3) 0.189(8) 0.043(3) 0.010(4) 0.011(2) -0.011(4)
C01G 0.162(6) 0.051(3) 0.065(3) -0.008(3) 0.027(3) -0.006(2)
C01I 0.063(3) 0.076(3) 0.057(3) 0.012(2) 0.026(2) -0.016(2)
C01J 0.100(4) 0.100(4) 0.081(4) -0.003(3) 0.061(3) -0.008(3)
C01K 0.093(4) 0.099(4) 0.048(2) 0.025(3) 0.028(2) 0.009(2)
C01L 0.077(3) 0.125(5) 0.062(3) 0.007(3) 0.020(3) 0.006(3)
C01M 0.109(5) 0.128(6) 0.057(3) 0.007(4) 0.028(3) 0.024(3)
C01N 0.1141(19) 0.126(2) 0.0567(12) 0.0537(16) 0.0368(13) 0.0144(13)
C01O 0.095(4) 0.121(5) 0.067(3) 0.009(4) 0.050(3) -0.013(3)
C01S 0.099(4) 0.124(5) 0.057(3) 0.012(4) 0.035(3) -0.010(3)
C01T 0.1141(19) 0.126(2) 0.0567(12) 0.0537(16) 0.0368(13) 0.0144(13)
C01U 0.150(8) 0.174(10) 0.127(7) -0.063(7) 0.045(6) -0.012(7)
C01X 0.120(5) 0.097(5) 0.121(6) -0.041(4) 0.017(4) 0.011(4)
C01Y 0.076(5) 0.149(11) 0.075(6) 0.030(6) 0.029(5) 0.051(7)
C01Z 0.181(9) 0.133(8) 0.277(15) -0.031(7) 0.127(10) -0.026(9)
C020 0.079(5) 0.061(5) 0.077(6) -0.008(4) 0.027(5) 0.003(4)
Cl1 0.1486(14) 0.1180(11) 0.0922(10) 0.0190(13) 0.0672(10) -0.0040(10)
O6 0.214(6) 0.153(5) 0.121(4) 0.003(4) 0.077(4) 0.042(3)
O4 0.278(8) 0.204(6) 0.171(5) 0.139(6) 0.157(6) 0.075(5)
O3 0.177(6) 0.175(6) 0.195(6) -0.030(5) 0.106(5) 0.001(5)
O5 0.235(7) 0.254(8) 0.141(5) 0.049(6) 0.064(5) -0.104(5)
C1 0.1141(19) 0.126(2) 0.0567(12) 0.0537(16) 0.0368(13) 0.0144(13)
C3 0.135(15) 0.080(11) 0.040(7) 0.010(10) 0.044(9) 0.004(8)
C2 0.160(18) 0.116(14) 0.045(8) -0.073(13) 0.042(10) -0.035(9)
O9 0.16(3) 0.09(2) 0.15(3) 0.06(2) 0.10(2) 0.040(18)

loop_
_atom_type_symbol
_atom_type_scat_dispersion_real
_atom_type_scat_dispersion_imag
_atom_type_scat_Cromer_Mann_a1
_atom_type_scat_Cromer_Mann_a2
_atom_type_scat_Cromer_Mann_a3
_atom_type_scat_Cromer_Mann_a4
_atom_type_scat_Cromer_Mann_b1
_atom_type_scat_Cromer_Mann_b2
_atom_type_scat_Cromer_Mann_b3
_atom_type_scat_Cromer_Mann_b4
_atom_type_scat_Cromer_Mann_c
_atom_type_scat_source
_atom_type_scat_dispersion_source
C 0.00313 0.00162 2.31000 1.02000 1.58860 0.86500 20.84390 10.20750 0.56870 51.65120 0.21560 'International Tables Volume C Table 6.1.1.4 (pp. 500-502)' 'Brennan, Cowan, Rev. Sci. Instrum., 1992, 63, 850'
Cl 0.14908 0.15974 11.46040 7.19640 6.25560 1.64550 0.01040 1.16620 18.51940 47.77840 -9.55740 'International Tables Volume C Table 6.1.1.4 (pp. 500-502)' 'Brennan, Cowan, Rev. Sci. Instrum., 1992, 63, 850'
Co 0.35001 0.97719 12.28410 7.34090 4.00340 2.34880 4.27910 0.27840 13.53590 71.16920 1.01180 'International Tables Volume C Table 6.1.1.4 (pp. 500-502)' 'Brennan, Cowan, Rev. Sci. Instrum., 1992, 63, 850'
H 0.00000 0.00000 0.49300 0.32291 0.14019 0.04081 10.51090 26.12570 3.14236 57.79970 0.00304 'International Tables Volume C Table 6.1.1.4 (pp. 500-502)' 'Brennan, Cowan, Rev. Sci. Instrum., 1992, 63, 850'
N 0.00612 0.00332 12.21260 3.13220 2.01250 1.16630 0.00570 9.89330 28.99750 0.58260 -11.52900 'International Tables Volume C Table 6.1.1.4 (pp. 500-502)' 'Brennan, Cowan, Rev. Sci. Instrum., 1992, 63, 850'
O 0.01085 0.00610 3.04850 2.28680 1.54630 0.86700 13.27710 5.70110 0.32390 32.90890 0.25080 'International Tables Volume C Table 6.1.1.4 (pp. 500-502)' 'Brennan, Cowan, Rev. Sci. Instrum., 1992, 63, 850'

loop_
_geom_angle_atom_site_label_1
_geom_angle_atom_site_label_2
_geom_angle_atom_site_label_3
_geom_angle
_geom_angle_site_symmetry_1
_geom_angle_site_symmetry_3
_geom_angle_publ_flag
N005 Co01 O004 93.15(13) . . ?
N007 Co01 O004 96.61(12) . . ?
N007 Co01 N005 96.72(15) . . ?
O008 Co01 O004 60.82(8) . . ?
O008 Co01 N005 96.54(13) . . ?
O008 Co01 N007 154.37(11) . . ?
N009 Co01 O004 156.29(12) . . ?
N009 Co01 N005 79.39(14) . . ?
N009 Co01 N007 106.54(10) . . ?
N009 Co01 O008 97.40(12) . . ?
C00I Co01 O004 29.59(12) . . ?
C00I Co01 N005 96.09(15) . . ?
C00I Co01 N007 125.19(15) . . ?
C00I Co01 O008 31.23(12) . . ?
C00I Co01 N009 128.18(15) . . ?
N00K Co01 O004 94.84(12) . . ?
N00K Co01 N005 170.72(11) . . ?
N00K Co01 N007 77.66(15) . . ?
N00K Co01 O008 91.50(12) . . ?
N00K Co01 N009 95.00(14) . . ?
N00K Co01 C00I 93.20(14) . . ?
C00I O004 Co01 90.6(2) . . ?
C006 N005 Co01 112.8(3) . . ?
C00Y N005 Co01 127.8(3) . . ?
C00Y N005 C006 119.4(4) . . ?
C00C C006 N005 121.8(5) . . ?
C00V C006 N005 118.9(4) . . ?
C00V C006 C00C 119.3(4) . . ?
C00D N007 Co01 114.5(3) . . ?
C00O N007 Co01 128.2(3) . . ?
C00O N007 C00D 117.1(4) . . ?
C00I O008 Co01 89.4(2) . . ?
C00Q N009 Co01 128.9(3) . . ?
C00V N009 Co01 111.6(3) . . ?
C00V N009 C00Q 119.4(4) . . ?
C014 N00A C00G 104.5(4) . . ?
C01G N00A C00G 128.8(4) . . ?
C01G N00A C014 126.7(4) . . ?
C00W N00B C00G 107.2(4) . . ?
C00M C00C C006 117.1(5) . . ?
C017 C00C C006 116.5(5) . . ?
C017 C00C C00M 126.3(5) . . ?
C00F C00D N007 124.8(4) . . ?
C013 C00D N007 117.7(4) . . ?
C013 C00D C00F 117.5(4) . . ?
C01S N00E C01L 112.5(4) . . ?
C020 N00E C01L 99.4(4) . . ?
C020 N00E C01S 110.8(4) . . ?
C3 N00E C01L 128.1(6) . . ?
C3 N00E C01S 109.9(6) . . ?
C3 N00E C020 36.5(6) . . ?
C00R C00F C00D 120.5(5) . . ?
C01B C00F C00D 115.7(4) . . ?
C01B C00F C00R 123.8(5) . . ?
N00B C00G N00A 113.1(4) . . ?
C00S C00G N00A 123.5(4) . . ?
C00S C00G N00B 123.3(4) . . ?
C00L C00H H00H 119.5(3) . . ?
C00Q C00H H00H 119.5(3) . . ?
C00Q C00H C00L 121.0(5) . . ?
O004 C00I Co01 59.8(2) . . ?
O008 C00I Co01 59.34(19) . . ?
O008 C00I O004 119.1(3) . . ?
C00N C00I Co01 177.3(3) . . ?
C00N C00I O004 120.6(4) . . ?
C00N C00I O008 120.2(4) . . ?
C013 N00K Co01 114.5(3) . . ?
C01A N00K Co01 129.2(3) . . ?
C01A N00K C013 116.1(4) . . ?
H00L C00L C00H 120.7(3) . . ?
C00P C00L C00H 118.5(5) . . ?
C00P C00L H00L 120.7(3) . . ?
H00M C00M C00C 120.4(3) . . ?
C01J C00M C00C 119.2(5) . . ?
C01J C00M H00M 120.4(3) . . ?
C00T C00N C00I 107.2(3) . . ?
C00U C00N C00I 112.5(4) . . ?
C00U C00N C00T 107.9(4) . . ?
C015 C00N C00I 106.3(4) . . ?
C015 C00N C00T 113.8(4) . . ?
C015 C00N C00U 109.2(4) . . ?
H00O C00O N007 118.4(3) . . ?
C019 C00O N007 123.2(5) . . ?
C019 C00O H00O 118.4(3) . . ?
C00V C00P C00L 117.8(4) . . ?
C011 C00P C00L 123.9(5) . . ?
C011 C00P C00V 118.3(4) . . ?
C00H C00Q N009 121.5(4) . . ?
H00Q C00Q N009 119.3(3) . . ?
H00Q C00Q C00H 119.3(3) . . ?
H00R C00R C00F 118.9(3) . . ?
C012 C00R C00F 122.2(5) . . ?
C012 C00R H00R 118.9(3) . . ?
H00S C00S C00G 108.0(3) . . ?
C010 C00S C00G 111.2(4) . . ?
C010 C00S H00S 108.0(3) . . ?
C01K C00S C00G 112.0(4) . . ?
C01K C00S H00S 108.0(3) . . ?
C01K C00S C010 109.4(4) . . ?
C00Z C00T C00N 119.7(4) . . ?
C01N C00T C00N 122.2(4) . . ?
C01N C00T C00Z 118.0(4) . . ?
H00a C00U C00N 109.5 . . ?
H00b C00U C00N 109.5 . . ?
H00b C00U H00a 109.5 . . ?
H00c C00U C00N 109.5 . . ?
H00c C00U H00a 109.5 . . ?
H00c C00U H00b 109.5 . . ?
N009 C00V C006 117.2(4) . . ?
C00P C00V C006 121.0(4) . . ?
C00P C00V N009 121.8(4) . . ?
C014 C00W N00B 107.9(4) . . ?
C018 C00W N00B 132.2(5) . . ?
C018 C00W C014 119.9(5) . . ?
C01X O00X C01U 113.0(6) . . ?
H00Y C00Y N005 119.3(3) . . ?
C01J C00Y N005 121.4(5) . . ?
C01J C00Y H00Y 119.3(3) . . ?
H00Z C00Z C00T 119.7(3) . . ?
C016 C00Z C00T 120.7(5) . . ?
C016 C00Z H00Z 119.7(3) . . ?
H01a C010 C00S 109.2(3) . . ?
H01b C010 C00S 109.2(3) . . ?
H01b C010 H01a 107.9 . . ?
C01L C010 C00S 112.0(4) . . ?
C01L C010 H01a 109.2(3) . . ?
C01L C010 H01b 109.2(3) . . ?
H011 C011 C00P 119.4(3) . . ?
C017 C011 C00P 121.1(5) . . ?
C017 C011 H011 119.4(3) . . ?
H012 C012 C00R 120.4(3) . . ?
C01I C012 C00R 119.2(5) . . ?
C01I C012 H012 120.4(3) . . ?
N00K C013 C00D 115.6(4) . . ?
C01I C013 C00D 120.4(4) . . ?
C01I C013 N00K 124.0(4) . . ?
C00W C014 N00A 107.2(4) . . ?
C01D C014 N00A 130.2(5) . . ?
C01D C014 C00W 122.6(4) . . ?
H01c C015 C00N 109.5 . . ?
H01d C015 C00N 109.5 . . ?
H01d C015 H01c 109.5 . . ?
H01e C015 C00N 109.5 . . ?
H01e C015 H01c 109.5 . . ?
H01e C015 H01d 109.5 . . ?
H016 C016 C00Z 119.0(3) . . ?
C1 C016 C00Z 122.0(5) . . ?
C1 C016 H016 119.0(3) . . ?
C011 C017 C00C 123.7(5) . . ?
H017 C017 C00C 118.2(3) . . ?
H017 C017 C011 118.2(3) . . ?
H018 C018 C00W 121.1(3) . . ?
C01F C018 C00W 117.8(6) . . ?
C01F C018 H018 121.1(4) . . ?
H019 C019 C00O 120.7(3) . . ?
C01B C019 C00O 118.6(5) . . ?
C01B C019 H019 120.7(3) . . ?
H01f C01A N00K 117.6(3) . . ?
C01C C01A N00K 124.9(5) . . ?
C01C C01A H01f 117.6(3) . . ?
C019 C01B C00F 120.6(4) . . ?
H01g C01B C00F 119.7(3) . . ?
H01g C01B C019 119.7(3) . . ?
H01h C01C C01A 120.9(3) . . ?
C01O C01C C01A 118.2(5) . . ?
C01O C01C H01h 120.9(3) . . ?
H01i C01D C014 122.0(3) . . ?
C01M C01D C014 116.0(6) . . ?
C01M C01D H01i 122.0(4) . . ?
H01j C01F C018 119.4(4) . . ?
C01M C01F C018 121.2(5) . . ?
C01M C01F H01j 119.4(3) . . ?
H01k C01G N00A 108.8(3) . . ?
H01l C01G N00A 108.8(3) . . ?
H01l C01G H01k 107.7 . . ?
C01X C01G N00A 113.9(5) . . ?
C01X C01G H01k 108.8(4) . . ?
C01X C01G H01l 108.8(3) . . ?
C013 C01I C012 120.0(5) . . ?
C01O C01I C012 123.0(5) . . ?
C01O C01I C013 116.9(4) . . ?
C00Y C01J C00M 121.1(5) . . ?
H01m C01J C00M 119.5(3) . . ?
H01m C01J C00Y 119.5(3) . . ?
H01n C01K C00S 109.3(3) . . ?
H01o C01K C00S 109.3(2) . . ?
H01o C01K H01n 108.0 . . ?
C01S C01K C00S 111.6(4) . . ?
C01S C01K H01n 109.3(4) . . ?
C01S C01K H01o 109.3(3) . . ?
C010 C01L N00E 109.0(4) . . ?
H01p C01L N00E 109.9(3) . . ?
H01p C01L C010 109.9(3) . . ?
H01q C01L N00E 109.9(3) . . ?
H01q C01L C010 109.9(3) . . ?
H01q C01L H01p 108.3 . . ?
C01F C01M C01D 122.4(5) . . ?
H01r C01M C01D 118.8(4) . . ?
H01r C01M C01F 118.8(3) . . ?
H01s C01N C00T 120.0(3) . . ?
C01T C01N C00T 120.0(5) . . ?
C01T C01N H01s 120.0(3) . . ?
C01I C01O C01C 119.8(5) . . ?
H01t C01O C01C 120.1(3) . . ?
H01t C01O C01I 120.1(3) . . ?
C01K C01S N00E 109.5(4) . . ?
H01u C01S N00E 109.8(3) . . ?
H01u C01S C01K 109.8(4) . . ?
H01v C01S N00E 109.8(3) . . ?
H01v C01S C01K 109.8(3) . . ?
H01v C01S H01u 108.2 . . ?
H01w C01T C01N 119.1(3) . . ?
C1 C01T C01N 121.7(5) . . ?
C1 C01T H01w 119.1(3) . . ?
H C01U O00X 143.1(4) . . ?
Ha C01U O00X 67.5(5) . . ?
Ha C01U H 105.8 . . ?
H01x C01U O00X 109.2(5) . . ?
H01x C01U H 53.6 . . ?
H01x C01U Ha 143.6 . . ?
H01y C01U O00X 109.2(5) . . ?
H01y C01U H 58.8 . . ?
H01y C01U Ha 47.5 . . ?
H01y C01U H01x 107.9 . . ?
C01Z C01U O00X 111.9(6) . . ?
C01Z C01U H 105.0(4) . . ?
C01Z C01U Ha 105.0(7) . . ?
C01Z C01U H01x 109.2(7) . . ?
C01Z C01U H01y 109.2(6) . . ?
O9 C01U O00X 48.0(7) . . ?
O9 C01U H 105.0(6) . . ?
O9 C01U Ha 105.0(11) . . ?
O9 C01U H01x 61.3(8) . . ?
O9 C01U H01y 121.2(10) . . ?
O9 C01U C01Z 129.2(12) . . ?
C01G C01X O00X 103.3(5) . . ?
Hb C01X O00X 79.7(4) . . ?
Hb C01X C01G 106.2(3) . . ?
Hc C01X O00X 146.6(4) . . ?
Hc C01X C01G 106.2(3) . . ?
Hc C01X Hb 106.4 . . ?
H01z C01X O00X 111.1(3) . . ?
H01z C01X C01G 111.1(3) . . ?
H01z C01X Hb 34.6 . . ?
H01z C01X Hc 72.2 . . ?
Hd C01X O00X 111.1(4) . . ?
Hd C01X C01G 111.1(3) . . ?
Hd C01X Hb 136.8 . . ?
Hd C01X Hc 42.7 . . ?
Hd C01X H01z 109.1 . . ?
O9 C01X O00X 42.3(6) . . ?
O9 C01X C01G 124.6(8) . . ?
O9 C01X Hb 106.2(10) . . ?
O9 C01X Hc 106.2(5) . . ?
O9 C01X H01z 121.1(9) . . ?
O9 C01X Hd 69.2(7) . . ?
He C01Y H01 108.7 . . ?
C020 C01Y H01 110.6(5) . . ?
C020 C01Y He 110.6(7) . . ?
C1 C01Y H01 110.6(4) . . ?
C1 C01Y He 110.6(5) . . ?
C1 C01Y C020 105.8(7) . . ?
H1 C01Z C01U 109.5 . . ?
Hf C01Z C01U 109.5 . . ?
Hf C01Z H1 109.5 . . ?
Hg C01Z C01U 109.5 . . ?
Hg C01Z H1 109.5 . . ?
Hg C01Z Hf 109.5 . . ?
C01Y C020 N00E 104.9(7) . . ?
H02a C020 N00E 110.8(3) . . ?
H02a C020 C01Y 110.8(5) . . ?
H02b C020 N00E 110.8(4) . . ?
H02b C020 C01Y 110.8(7) . . ?
H02b C020 H02a 108.8 . . ?
O4 Cl1 O6 108.9(3) . . ?
O3 Cl1 O6 110.3(4) . . ?
O3 Cl1 O4 110.7(4) . . ?
O5 Cl1 O6 109.5(4) . . ?
O5 Cl1 O4 109.2(4) . . ?
O5 Cl1 O3 108.3(4) . . ?
C01T C1 C016 117.5(4) . . ?
C01Y C1 C016 122.1(6) . . ?
C01Y C1 C01T 118.3(5) . . ?
C2 C1 C016 114.2(7) . . ?
C2 C1 C01T 118.6(8) . . ?
C2 C1 C01Y 45.6(5) . . ?
H3a C3 N00E 109.9(6) . . ?
H3b C3 N00E 109.9(6) . . ?
H3b C3 H3a 108.30471076(3) . . ?
C2 C3 N00E 108.9(14) . . ?
C2 C3 H3a 109.9(9) . . ?
C2 C3 H3b 109.9(8) . . ?
C3 C2 C1 96.3(11) . . ?
H2a C2 C1 112.5(7) . . ?
H2a C2 C3 112.5(8) . . ?
H2b C2 C1 112.5(5) . . ?
H2b C2 C3 112.5(9) . . ?
H2b C2 H2a 110.0 . . ?
C01X O9 C01U 111(2) . . ?

loop_
_geom_bond_atom_site_label_1
_geom_bond_atom_site_label_2
_geom_bond_distance
_geom_bond_site_symmetry_2
_geom_bond_publ_flag
Co01 O004 2.152(3) . ?
Co01 N005 2.094(4) . ?
Co01 N007 2.115(4) . ?
Co01 O008 2.141(3) . ?
Co01 N009 2.144(3) . ?
Co01 C00I 2.489(4) . ?
Co01 N00K 2.117(4) . ?
O004 C00I 1.229(5) . ?
N005 C006 1.360(6) . ?
N005 C00Y 1.339(6) . ?
C006 C00C 1.440(6) . ?
C006 C00V 1.421(7) . ?
N007 C00D 1.323(6) . ?
N007 C00O 1.338(6) . ?
O008 C00I 1.290(5) . ?
N009 C00Q 1.299(6) . ?
N009 C00V 1.371(6) . ?
N00A C00G 1.394(6) . ?
N00A C014 1.391(5) . ?
N00A C01G 1.422(6) . ?
N00B C00G 1.285(5) . ?
N00B C00W 1.387(5) . ?
C00C C00M 1.400(8) . ?
C00C C017 1.423(7) . ?
C00D C00F 1.427(6) . ?
C00D C013 1.453(6) . ?
N00E C01L 1.504(7) . ?
N00E C01S 1.481(7) . ?
N00E C020 1.617(8) . ?
N00E C3 1.547(14) . ?
C00F C00R 1.384(7) . ?
C00F C01B 1.401(7) . ?
C00G C00S 1.493(6) . ?
C00H H00H 0.9300 . ?
C00H C00L 1.333(7) . ?
C00H C00Q 1.415(7) . ?
C00I C00N 1.518(5) . ?
N00K C013 1.353(6) . ?
N00K C01A 1.307(6) . ?
C00L H00L 0.9300 . ?
C00L C00P 1.426(7) . ?
C00M H00M 0.9300 . ?
C00M C01J 1.376(8) . ?
C00N C00T 1.538(6) . ?
C00N C00U 1.535(6) . ?
C00N C015 1.518(6) . ?
C00O H00O 0.9300 . ?
C00O C019 1.410(7) . ?
C00P C00V 1.392(6) . ?
C00P C011 1.429(7) . ?
C00Q H00Q 0.9300 . ?
C00R H00R 0.9300 . ?
C00R C012 1.370(8) . ?
C00S H00S 0.9800 . ?
C00S C010 1.509(7) . ?
C00S C01K 1.507(7) . ?
C00T C00Z 1.383(6) . ?
C00T C01N 1.377(6) . ?
C00U H00a 0.9600 . ?
C00U H00b 0.9600 . ?
C00U H00c 0.9600 . ?
C00W C014 1.398(6) . ?
C00W C018 1.372(7) . ?
O00X C01U 1.376(10) . ?
O00X C01X 1.449(8) . ?
C00Y H00Y 0.9300 . ?
C00Y C01J 1.389(7) . ?
C00Z H00Z 0.9300 . ?
C00Z C016 1.373(6) . ?
C010 H01a 0.9700 . ?
C010 H01b 0.9700 . ?
C010 C01L 1.505(6) . ?
C011 H011 0.9300 . ?
C011 C017 1.315(7) . ?
C012 H012 0.9300 . ?
C012 C01I 1.439(7) . ?
C013 C01I 1.386(6) . ?
C014 C01D 1.376(7) . ?
C015 H01c 0.9600 . ?
C015 H01d 0.9600 . ?
C015 H01e 0.9600 . ?
C016 H016 0.9300 . ?
C016 C1 1.358(7) . ?
C017 H017 0.9300 . ?
C018 H018 0.9300 . ?
C018 C01F 1.395(8) . ?
C019 H019 0.9300 . ?
C019 C01B 1.359(7) . ?
C01A H01f 0.9300 . ?
C01A C01C 1.372(7) . ?
C01B H01g 0.9300 . ?
C01C H01h 0.9300 . ?
C01C C01O 1.369(8) . ?
C01D H01i 0.9300 . ?
C01D C01M 1.386(8) . ?
C01F H01j 0.9300 . ?
C01F C01M 1.357(8) . ?
C01G H01k 0.9700 . ?
C01G H01l 0.9700 . ?
C01G C01X 1.518(9) . ?
C01I C01O 1.382(8) . ?
C01J H01m 0.9300 . ?
C01K H01n 0.9700 . ?
C01K H01o 0.9700 . ?
C01K C01S 1.537(7) . ?
C01L H01p 0.9700 . ?
C01L H01q 0.9700 . ?
C01M H01r 0.9300 . ?
C01N H01s 0.9300 . ?
C01N C01T 1.387(6) . ?
C01O H01t 0.9300 . ?
C01S H01u 0.9700 . ?
C01S H01v 0.9700 . ?
C01T H01w 0.9300 . ?
C01T C1 1.374(7) . ?
C01U H 0.9700 . ?
C01U Ha 0.9700 . ?
C01U H01x 0.9700 . ?
C01U H01y 0.9700 . ?
C01U C01Z 1.466(10) . ?
C01U O9 1.30(2) . ?
C01X Hb 0.9700 . ?
C01X Hc 0.9700 . ?
C01X H01z 0.9700 . ?
C01X Hd 0.9700 . ?
C01X O9 1.555(19) . ?
C01Y H01 0.9700 . ?
C01Y He 0.9700 . ?
C01Y C020 1.458(10) . ?
C01Y C1 1.552(10) . ?
C01Z H1 0.9600 . ?
C01Z Hf 0.9600 . ?
C01Z Hg 0.9600 . ?
C020 H02a 0.9700 . ?
C020 H02b 0.9700 . ?
Cl1 O6 1.400(5) . ?
Cl1 O4 1.439(6) . ?
Cl1 O3 1.376(5) . ?
Cl1 O5 1.367(5) . ?
C1 C2 1.670(16) . ?
C3 H3a 0.9700 . ?
C3 H3b 0.9700 . ?
C3 C2 1.52(2) . ?
C2 H2a 0.9700 . ?
C2 H2b 0.9700 . ?

loop_
_geom_torsion_atom_site_label_1
_geom_torsion_atom_site_label_2
_geom_torsion_atom_site_label_3
_geom_torsion_atom_site_label_4
_geom_torsion
_geom_torsion_site_symmetry_1
_geom_torsion_site_symmetry_2
_geom_torsion_site_symmetry_3
_geom_torsion_site_symmetry_4
_geom_torsion_publ_flag
Co01 O004 C00I O008 -1.8(2) . . . . ?
Co01 O004 C00I C00N 176.9(2) . . . . ?
Co01 N005 C006 C00C -178.3(3) . . . . ?
Co01 N005 C006 C00V 3.4(3) . . . . ?
Co01 N005 C00Y C01J 176.7(4) . . . . ?
Co01 N007 C00D C00F -178.0(3) . . . . ?
Co01 N007 C00D C013 2.7(3) . . . . ?
Co01 N007 C00O C019 175.0(4) . . . . ?
Co01 O008 C00I O004 1.8(2) . . . . ?
Co01 O008 C00I C00N -176.9(2) . . . . ?
Co01 N009 C00Q C00H 175.6(4) . . . . ?
Co01 N009 C00V C006 1.2(3) . . . . ?
Co01 N009 C00V C00P -177.4(3) . . . . ?
Co01 N00K C013 C00D -1.1(3) . . . . ?
Co01 N00K C013 C01I 178.1(3) . . . . ?
Co01 N00K C01A C01C -178.3(5) . . . . ?
O004 C00I C00N C00T -57.1(5) . . . . ?
O004 C00I C00N C00U -175.6(4) . . . . ?
O004 C00I C00N C015 64.9(5) . . . . ?
N005 C006 C00C C00M 0.5(5) . . . . ?
N005 C006 C00C C017 -178.0(4) . . . . ?
N005 C006 C00V N009 -3.2(5) . . . . ?
N005 C006 C00V C00P 175.5(4) . . . . ?
N005 C00Y C01J C00M 2.1(6) . . . . ?
C006 C00C C00M C01J 0.8(5) . . . . ?
C006 C00C C017 C011 2.0(5) . . . . ?
C006 C00V N009 C00Q 178.6(4) . . . . ?
C006 C00V C00P C00L -178.3(4) . . . . ?
C006 C00V C00P C011 3.2(5) . . . . ?
N007 C00D C00F C00R -178.7(4) . . . . ?
N007 C00D C00F C01B 3.7(5) . . . . ?
N007 C00D C013 N00K -1.1(4) . . . . ?
N007 C00D C013 C01I 179.7(4) . . . . ?
N007 C00O C019 C01B 0.2(6) . . . . ?
O008 C00I C00N C00T 121.6(4) . . . . ?
O008 C00I C00N C00U 3.1(5) . . . . ?
O008 C00I C00N C015 -116.4(4) . . . . ?
N009 C00Q C00H C00L 2.3(6) . . . . ?
N009 C00V C00P C00L 0.3(5) . . . . ?
N009 C00V C00P C011 -178.2(4) . . . . ?
N00A C00G N00B C00W 1.1(4) . . . . ?
N00A C00G C00S C010 -117.6(5) . . . . ?
N00A C00G C00S C01K 119.6(5) . . . . ?
N00A C014 C00W N00B -0.1(4) . . . . ?
N00A C014 C00W C018 -180.0(4) . . . . ?
N00A C014 C01D C01M -179.4(6) . . . . ?
N00A C01G C01X O00X 68.9(5) . . . . ?
N00A C01G C01X O9 28.3(11) . . . . ?
N00B C00G C00S C010 60.3(5) . . . . ?
N00B C00G C00S C01K -62.5(5) . . . . ?
N00B C00W C014 C01D 179.0(4) . . . . ?
N00B C00W C018 C01F -179.0(5) . . . . ?
C00C C00M C01J C00Y -2.1(6) . . . . ?
C00C C017 C011 C00P -1.7(6) . . . . ?
C00D C00F C00R C012 -3.6(6) . . . . ?
C00D C00F C01B C019 -1.6(5) . . . . ?
C00D C013 N00K C01A -176.5(4) . . . . ?
C00D C013 C01I C012 1.6(6) . . . . ?
C00D C013 C01I C01O 178.1(5) . . . . ?
N00E C01L C010 C00S 57.7(5) . . . . ?
N00E C01S C01K C00S -55.9(5) . . . . ?
N00E C020 C01Y C1 174.2(6) . . . . ?
N00E C3 C2 C1 179.1(10) . . . . ?
C00F C00R C012 C01I 5.5(6) . . . . ?
C00F C01B C019 C00O -0.1(5) . . . . ?
C00G C00S C010 C01L 178.5(4) . . . . ?
C00G C00S C01K C01S 179.4(4) . . . . ?
C00H C00L C00P C00V 0.8(5) . . . . ?
C00H C00L C00P C011 179.2(4) . . . . ?
C00I C00N C00T C00Z -53.6(5) . . . . ?
C00I C00N C00T C01N 122.9(5) . . . . ?
N00K C013 C01I C012 -177.5(5) . . . . ?
N00K C013 C01I C01O -1.1(6) . . . . ?
N00K C01A C01C C01O 2.9(7) . . . . ?
C00L C00P C011 C017 -179.3(5) . . . . ?
C00N C00T C00Z C016 175.7(5) . . . . ?
C00N C00T C01N C01T -174.7(5) . . . . ?
C00R C012 C01I C013 -4.5(7) . . . . ?
C00R C012 C01I C01O 179.3(5) . . . . ?
C00T C00Z C016 C1 -0.8(8) . . . . ?
C00T C01N C01T C1 -1.2(8) . . . . ?
C00W C014 C01D C01M 1.7(5) . . . . ?
C00W C018 C01F C01M -1.8(6) . . . . ?
O00X C01U O9 C01X -49.5(10) . . . . ?
O00X C01X O9 C01U 52.8(12) . . . . ?
C00Z C016 C1 C01T 1.5(8) . . . . ?
C00Z C016 C1 C01Y -161.4(7) . . . . ?
C00Z C016 C1 C2 147.2(8) . . . . ?
C012 C01I C01O C01C 176.6(6) . . . . ?
C013 C01I C01O C01C 0.2(5) . . . . ?
C014 C01D C01M C01F -2.7(6) . . . . ?
C016 C1 C01T C01N -0.5(8) . . . . ?
C016 C1 C01Y C020 -69.7(8) . . . . ?
C016 C1 C2 C3 88.9(10) . . . . ?
C018 C01F C01M C01D 2.9(6) . . . . ?
C01A C01C C01O C01I -1.0(6) . . . . ?
C01G C01X O9 C01U 122.8(9) . . . . ?
C01N C01T C1 C01Y 163.1(8) . . . . ?
C01N C01T C1 C2 -144.6(8) . . . . ?
C01T C1 C01Y C020 127.5(9) . . . . ?
C01T C1 C2 C3 -125.9(10) . . . . ?
C01Y C1 C2 C3 -23.1(15) . . . . ?

loop_
_restr_distance_atom_site_label_1
_restr_distance_atom_site_label_2
_restr_distance_site_symmetry_2
_restr_distance_target
_restr_distance_target_weight_param
_restr_distance_diff
C01Y C020 1 1.4300 0.0200 -0.0279
C020 N00E 1 1.6400 0.0200 0.0226

loop_
_smtbx_masks_void_nr
_smtbx_masks_void_average_x
_smtbx_masks_void_average_y
_smtbx_masks_void_average_z
_smtbx_masks_void_volume
_smtbx_masks_void_count_electrons
_smtbx_masks_void_content
1 0.179 0.257 0.038 238.2 80.0 '1 dmf,2 CH3OH'
2 -0.321 0.743 0.538 238.2 80.7 '1 dmf,2 CH3OH'
3 0.210 0.751 0.676 10.9 0.0 ?
4 0.710 0.249 0.176 10.9 0.0 ?
